data_7211182
loop_
_publ_author_name
'Yi, Fei-Yan'
'Dang, Song'
'Yang, Weiting'
'Sun, Zhong-Ming'

_publ_section_title
;
 Construction of porous Mn(ii)-based metal--organic frameworks by flexible
 hexacarboxylic acid and rigid coligands
;
_journal_issue 41
_journal_name_full CrystEngComm
_journal_page_first 8320
_journal_paper_doi 10.1039/c3ce41406j
_journal_volume 15
_journal_year 2013
_chemical_formula_sum 'C131 H107 Mn6 N6 O43'
_chemical_formula_weight 2782.87
_chemical_name_systematic
; 
 ? 
;
_space_group_IT_number 2
_symmetry_cell_setting triclinic
_symmetry_space_group_name_Hall '-P 1'
_symmetry_space_group_name_H-M 'P -1'
_atom_sites_solution_hydrogens geom
_atom_sites_solution_primary direct
_atom_sites_solution_secondary difmap
_audit_creation_method SHELXL-97
_cell_angle_alpha 73.244(2)
_cell_angle_beta 80.178(2)
_cell_angle_gamma 82.093(2)
_cell_formula_units_Z 2
_cell_length_a 15.3269(12)
_cell_length_b 25.4411(18)
_cell_length_c 31.096(2)
_cell_measurement_temperature 273(2)
_cell_measurement_theta_max 26.09
_cell_measurement_theta_min 1.22
_cell_volume 11390.0(14)
_computing_structure_refinement 'SHELXL-97 (Sheldrick, 1997)'
_computing_structure_solution 'SHELXS-97 (Sheldrick, 1990)'
_diffrn_ambient_temperature 273(2)
_diffrn_measured_fraction_theta_full 0.980
_diffrn_measured_fraction_theta_max 0.980
_diffrn_radiation_monochromator graphite
_diffrn_radiation_source 'fine-focus sealed tube'
_diffrn_radiation_type MoK\a
_diffrn_radiation_wavelength 0.71073
_diffrn_reflns_av_R_equivalents 0.0664
_diffrn_reflns_av_sigmaI/netI 0.2545
_diffrn_reflns_limit_h_max 18
_diffrn_reflns_limit_h_min -17
_diffrn_reflns_limit_k_max 31
_diffrn_reflns_limit_k_min -24
_diffrn_reflns_limit_l_max 38
_diffrn_reflns_limit_l_min -27
_diffrn_reflns_number 63483
_diffrn_reflns_theta_full 26.09
_diffrn_reflns_theta_max 26.09
_diffrn_reflns_theta_min 1.22
_exptl_absorpt_coefficient_mu 0.372
_exptl_absorpt_correction_T_max 0.7453
_exptl_absorpt_correction_T_min 0.6388
_exptl_absorpt_correction_type multi-scan
_exptl_absorpt_process_details 'Sheldrick, G. M. (2008). SADABS'
_exptl_crystal_colour brown
_exptl_crystal_density_diffrn 0.811
_exptl_crystal_density_method 'not measured'
_exptl_crystal_description needle
_exptl_crystal_F_000 2858
_exptl_crystal_size_max 0.32
_exptl_crystal_size_mid 0.15
_exptl_crystal_size_min 0.12
_platon_squeeze_details
;
;
_refine_diff_density_max 0.926
_refine_diff_density_min -2.217
_refine_diff_density_rms 0.077
_refine_ls_extinction_method none
_refine_ls_goodness_of_fit_ref 1.004
_refine_ls_hydrogen_treatment constr
_refine_ls_matrix_type fullcycle
_refine_ls_number_parameters 1614
_refine_ls_number_reflns 44289
_refine_ls_number_restraints 0
_refine_ls_restrained_S_all 1.004
_refine_ls_R_factor_all 0.1870
_refine_ls_R_factor_gt 0.0836
_refine_ls_shift/su_max 0.047
_refine_ls_shift/su_mean 0.002
_refine_ls_structure_factor_coef Fsqd
_refine_ls_weighting_details 'calc w=1/[\s^2^(Fo^2^)+(0.0413P)^2^+0.0000P] where P=(Fo^2^+2Fc^2^)/3'
_refine_ls_weighting_scheme calc
_refine_ls_wR_factor_gt 0.1836
_refine_ls_wR_factor_ref 0.1985
_reflns_number_gt 12274
_reflns_number_total 44289
_reflns_threshold_expression >2sigma(I)
_cod_data_source_file c3ce41406j.txt
_cod_data_source_block 4
_cod_original_cell_volume 11389.9(15)
_cod_original_sg_symbol_H-M P-1
_cod_database_code 7211182

loop_
_symmetry_equiv_pos_as_xyz
'x, y, z'
'-x, -y, -z'

loop_
_atom_site_label
_atom_site_type_symbol
_atom_site_fract_x
_atom_site_fract_y
_atom_site_fract_z
_atom_site_U_iso_or_equiv
_atom_site_adp_type
_atom_site_occupancy
_atom_site_symmetry_multiplicity
_atom_site_calc_flag
_atom_site_refinement_flags
Mn1 Mn 0.79404(7) 0.26129(3) 0.47823(3) 0.0470(3) Uani 1 1 d .
Mn2 Mn 0.81238(7) 0.11757(3) 0.47341(3) 0.0526(3) Uani 1 1 d .
Mn3 Mn 0.78005(8) 0.40188(3) 0.48588(3) 0.0637(4) Uani 1 1 d .
Mn4 Mn 0.25430(7) 0.77067(3) -0.02018(3) 0.0480(3) Uani 1 1 d .
Mn5 Mn 0.04365(7) 0.83212(3) 0.02315(3) 0.0545(3) Uani 1 1 d .
Mn6 Mn 0.44743(7) 0.70409(4) -0.07470(3) 0.0662(3) Uani 1 1 d .
N1 N 0.8420(4) 0.02743(16) 0.49338(15) 0.0688(18) Uani 1 1 d .
N2 N 0.8512(4) -0.06269(15) 0.50236(15) 0.0587(16) Uani 1 1 d .
N5 N -0.0617(3) 0.89314(17) 0.03802(18) 0.0703(17) Uani 1 1 d .
N6 N -0.1904(4) 0.94469(18) 0.03110(19) 0.0746(18) Uani 1 1 d .
O1W O 0.7461(3) 0.10940(14) 0.41798(12) 0.0713(14) Uani 1 1 d .
H1WA H 0.7240 0.1454 0.4014 0.107 Uiso 1 1 d R
H1WB H 0.6974 0.0872 0.4308 0.107 Uiso 1 1 d R
O1 O 0.3580(3) 0.12857(15) 0.74123(13) 0.0722(13) Uani 1 1 d .
O2W O 0.8644(10) 0.4077(5) 0.5402(3) 0.427(10) Uani 1 1 d .
H2WB H 0.8981 0.3732 0.5517 0.641 Uiso 1 1 d R
H2WA H 0.8272 0.4186 0.5649 0.641 Uiso 1 1 d R
O2 O 0.5458(4) 0.20139(15) 0.72132(14) 0.109(2) Uani 1 1 d .
O3W O 0.5729(4) 0.7167(2) -0.0505(3) 0.181(3) Uani 1 1 d .
H3WA H 0.5588 0.7420 -0.0321 0.271 Uiso 1 1 d R
H3WB H 0.6155 0.7313 -0.0762 0.271 Uiso 1 1 d R
O3 O 0.6049(3) 0.11956(15) 0.81837(13) 0.0690(13) Uani 1 1 d .
O4W O 0.5384(4) 0.6501(2) -0.1089(2) 0.148(2) Uani 1 1 d .
H4WA H 0.5051 0.6342 -0.1246 0.222 Uiso 1 1 d R
H4WB H 0.5666 0.6214 -0.0867 0.222 Uiso 1 1 d R
O4 O 0.4378(3) 0.04121(14) 0.82888(12) 0.0682(13) Uani 1 1 d .
O5W O -0.0567(4) 0.7974(2) -0.0029(2) 0.148(3) Uani 1 1 d .
H5WB H -0.0951 0.7765 0.0219 0.222 Uiso 1 1 d R
H5WA H -0.0257 0.7737 -0.0208 0.222 Uiso 1 1 d R
O5 O 0.3313(3) 0.16074(14) 0.64098(12) 0.0611(12) Uani 1 1 d .
O6 O 0.1204(3) 0.09890(14) 0.67495(13) 0.0737(14) Uani 1 1 d .
O7 O 0.1612(3) 0.05588(14) 0.77356(12) 0.0676(13) Uani 1 1 d .
O8 O 0.6903(6) 0.3818(3) 0.5474(3) 0.214(3) Uiso 1 1 d .
O9 O 0.7520(3) 0.31264(13) 0.52615(12) 0.0716(15) Uani 1 1 d .
O10 O 0.8647(3) 0.13718(16) 0.94953(15) 0.0785(14) Uani 1 1 d .
O11 O 0.7377(3) 0.17269(14) 0.98137(12) 0.0629(13) Uani 1 1 d .
O12 O 0.3825(3) -0.20896(15) 0.93735(12) 0.0628(13) Uani 1 1 d .
O13 O 0.4562(3) -0.21873(15) 0.87214(14) 0.0856(16) Uani 1 1 d .
O14 O 0.6724(3) 0.22346(14) 0.49835(13) 0.0693(13) Uani 1 1 d .
O15 O 0.6867(3) 0.13195(14) 0.50722(13) 0.0687(13) Uani 1 1 d .
O16 O -0.1472(3) 0.20509(13) 0.53286(12) 0.0656(14) Uani 1 1 d .
O17 O -0.1180(3) 0.11979(13) 0.52554(12) 0.0658(14) Uani 1 1 d .
O18 O 0.1924(3) -0.16669(15) 0.92863(12) 0.0672(13) Uani 1 1 d .
O19 O 0.0738(3) -0.1205(2) 0.95874(14) 0.116(2) Uani 1 1 d .
O20 O 0.2210(3) 0.41610(15) 0.22104(13) 0.0695(13) Uani 1 1 d .
O21 O 0.4050(3) 0.49456(15) 0.18675(14) 0.0846(15) Uani 1 1 d .
O22 O 0.4636(3) 0.44553(14) 0.28472(14) 0.0824(16) Uani 1 1 d .
O23 O 0.2623(3) 0.37902(14) 0.32091(13) 0.0729(14) Uani 1 1 d .
O24 O 0.1245(3) 0.49846(13) 0.13601(12) 0.0654(13) Uani 1 1 d .
O25 O -0.0298(3) 0.41139(16) 0.15192(15) 0.0793(14) Uani 1 1 d .
O26 O 0.0599(3) 0.32882(14) 0.24554(12) 0.0669(13) Uani 1 1 d .
O27 O 0.4261(4) 0.65667(17) -0.00917(14) 0.1009(18) Uani 1 1 d .
O28 O 0.3252(3) 0.70953(14) 0.02772(13) 0.0669(13) Uani 1 1 d .
O29 O 0.7085(3) 0.40076(18) 0.43573(15) 0.0987(16) Uiso 1 1 d .
O30 O 0.7297(3) 0.31876(13) 0.42476(12) 0.0603(13) Uani 1 1 d .
O31 O -0.0997(4) 0.38538(16) 0.45387(18) 0.114(2) Uani 1 1 d .
O32 O -0.0825(3) 0.29667(13) 0.45300(12) 0.0607(13) Uani 1 1 d .
O33 O 0.1255(3) 0.75049(13) 0.02270(11) 0.0553(12) Uani 1 1 d .
O34 O 0.0322(3) 0.75771(15) 0.08250(13) 0.0862(16) Uani 1 1 d .
O35 O -0.2289(3) 0.28815(15) 0.05324(13) 0.0729(14) Uani 1 1 d .
O36 O -0.3428(3) 0.32069(19) 0.09839(14) 0.0904(16) Uani 1 1 d .
O37 O -0.0689(3) 0.13945(13) 0.41917(12) 0.0616(13) Uani 1 1 d .
O38 O -0.1684(3) 0.20656(13) 0.43173(11) 0.0487(11) Uani 1 1 d .
C1 C 0.4844(5) 0.1238(3) 0.7772(2) 0.059(2) Uani 1 1 d .
C2 C 0.5462(4) 0.1450(2) 0.7310(2) 0.063(2) Uani 1 1 d .
H2A H 0.6063 0.1277 0.7333 0.076 Uiso 1 1 calc R
H2B H 0.5246 0.1355 0.7069 0.076 Uiso 1 1 calc R
C3 C 0.5159(4) 0.1420(2) 0.81345(19) 0.062(2) Uani 1 1 d .
H3A H 0.5127 0.1819 0.8054 0.074 Uiso 1 1 calc R
H3B H 0.4778 0.1296 0.8420 0.074 Uiso 1 1 calc R
C4 C 0.4910(4) 0.0625(2) 0.78716(18) 0.058(2) Uani 1 1 d .
H4A H 0.4706 0.0521 0.7631 0.070 Uiso 1 1 calc R
H4B H 0.5524 0.0474 0.7889 0.070 Uiso 1 1 calc R
C5 C 0.3909(5) 0.1490(2) 0.7729(2) 0.070(2) Uani 1 1 d .
H5A H 0.3540 0.1392 0.8021 0.083 Uiso 1 1 calc R
H5B H 0.3896 0.1888 0.7624 0.083 Uiso 1 1 calc R
C6 C 0.2431(5) 0.1130(2) 0.7070(2) 0.0521(19) Uani 1 1 d .
C7 C 0.3078(4) 0.1075(2) 0.6673(2) 0.061(2) Uani 1 1 d .
H7A H 0.3605 0.0845 0.6773 0.073 Uiso 1 1 calc R
H7B H 0.2821 0.0901 0.6491 0.073 Uiso 1 1 calc R
C8 C 0.1529(5) 0.1395(2) 0.6922(2) 0.073(2) Uani 1 1 d .
H8A H 0.1119 0.1469 0.7176 0.087 Uiso 1 1 calc R
H8B H 0.1599 0.1738 0.6686 0.087 Uiso 1 1 calc R
C9 C 0.2356(4) 0.0550(2) 0.73850(18) 0.063(2) Uani 1 1 d .
H9A H 0.2273 0.0301 0.7214 0.075 Uiso 1 1 calc R
H9B H 0.2899 0.0419 0.7520 0.075 Uiso 1 1 calc R
C10 C 0.2693(4) 0.1494(2) 0.7319(2) 0.073(2) Uani 1 1 d .
H10A H 0.2680 0.1873 0.7135 0.088 Uiso 1 1 calc R
H10B H 0.2292 0.1478 0.7599 0.088 Uiso 1 1 calc R
C11 C 0.5845(4) 0.2271(2) 0.67969(16) 0.136(4) Uani 1 1 d G
C12 C 0.6416(4) 0.20343(14) 0.64913(18) 0.066(2) Uani 1 1 d G
C13 C 0.6815(3) 0.2368(2) 0.60884(15) 0.067(2) Uani 1 1 d G
C14 C 0.6643(4) 0.29374(19) 0.59909(17) 0.128(3) Uiso 1 1 d G
C15 C 0.6072(5) 0.31741(15) 0.6297(2) 0.312(8) Uiso 1 1 d G
C16 C 0.5673(5) 0.2841(3) 0.6700(2) 0.270(7) Uiso 1 1 d G
C17 C 0.7209(6) 0.3259(3) 0.5553(3) 0.116(3) Uiso 1 1 d .
C18 C 0.6452(6) 0.1292(3) 0.8512(2) 0.068(2) Uani 1 1 d .
C19 C 0.6001(4) 0.1594(2) 0.8819(2) 0.0574(19) Uani 1 1 d .
H19A H 0.5415 0.1744 0.8804 0.069 Uiso 1 1 calc R
C20 C 0.6484(5) 0.1653(2) 0.9141(2) 0.060(2) Uani 1 1 d .
H20A H 0.6212 0.1852 0.9344 0.072 Uiso 1 1 calc R
C21 C 0.7322(5) 0.1433(3) 0.9170(2) 0.055(2) Uani 1 1 d .
C22 C 0.7754(5) 0.1137(3) 0.8861(3) 0.072(2) Uani 1 1 d .
H22A H 0.8339 0.0988 0.8881 0.086 Uiso 1 1 calc R
C23 C 0.7332(6) 0.1064(3) 0.8535(2) 0.077(2) Uani 1 1 d .
H23A H 0.7621 0.0869 0.8333 0.092 Uiso 1 1 calc R
C24 C 0.7833(5) 0.1524(2) 0.9530(2) 0.069(2) Uani 1 1 d .
C25 C 0.4359(4) -0.0147(2) 0.8432(2) 0.0512(18) Uani 1 1 d .
C26 C 0.3924(5) -0.0366(3) 0.8868(2) 0.062(2) Uani 1 1 d .
H26A H 0.3680 -0.0122 0.9040 0.075 Uiso 1 1 calc R
C27 C 0.3836(5) -0.0911(3) 0.9057(2) 0.063(2) Uani 1 1 d .
H27A H 0.3544 -0.1039 0.9350 0.076 Uiso 1 1 calc R
C28 C 0.4195(5) -0.1270(3) 0.8799(2) 0.058(2) Uani 1 1 d .
C29 C 0.4630(5) -0.1074(3) 0.8365(2) 0.066(2) Uani 1 1 d .
H29A H 0.4863 -0.1319 0.8193 0.080 Uiso 1 1 calc R
C30 C 0.4724(5) -0.0501(2) 0.8178(2) 0.066(2) Uani 1 1 d .
H30A H 0.5029 -0.0370 0.7889 0.079 Uiso 1 1 calc R
C31 C 0.4198(4) -0.1888(2) 0.89710(19) 0.0604(19) Uani 1 1 d .
C32 C 0.4040(5) 0.1614(3) 0.6102(2) 0.057(2) Uani 1 1 d .
C33 C 0.4473(6) 0.1193(3) 0.5951(2) 0.071(2) Uani 1 1 d .
H33A H 0.4238 0.0854 0.6060 0.086 Uiso 1 1 calc R
C34 C 0.5233(5) 0.1226(3) 0.5647(2) 0.064(2) Uani 1 1 d .
H34A H 0.5509 0.0915 0.5563 0.076 Uiso 1 1 calc R
C35 C 0.5587(5) 0.1724(3) 0.5468(2) 0.059(2) Uani 1 1 d .
C36 C 0.5152(5) 0.2164(3) 0.5608(2) 0.060(2) Uani 1 1 d .
H36A H 0.5389 0.2502 0.5492 0.072 Uiso 1 1 calc R
C37 C 0.4394(5) 0.2134(2) 0.5909(2) 0.067(2) Uani 1 1 d .
H37A H 0.4109 0.2447 0.5987 0.081 Uiso 1 1 calc R
C38 C 0.6422(5) 0.1765(2) 0.5155(2) 0.071(2) Uani 1 1 d .
C39 C 0.0599(4) 0.1160(3) 0.64483(18) 0.0539(19) Uani 1 1 d .
C40 C 0.0472(4) 0.0762(2) 0.6251(2) 0.059(2) Uani 1 1 d .
H40A H 0.0758 0.0408 0.6336 0.071 Uiso 1 1 calc R
C41 C -0.0084(4) 0.0897(2) 0.59278(19) 0.0513(18) Uani 1 1 d .
H41A H -0.0143 0.0638 0.5778 0.062 Uiso 1 1 calc R
C42 C -0.0570(5) 0.1416(2) 0.58151(18) 0.0533(19) Uani 1 1 d .
C43 C -0.0458(4) 0.1786(2) 0.60405(19) 0.0563(19) Uani 1 1 d .
H43A H -0.0795 0.2126 0.5983 0.068 Uiso 1 1 calc R
C44 C 0.0146(5) 0.1673(2) 0.63539(19) 0.057(2) Uani 1 1 d .
H44A H 0.0235 0.1937 0.6492 0.068 Uiso 1 1 calc R
C45 C -0.1103(4) 0.15598(19) 0.54385(18) 0.0474(18) Uani 1 1 d .
C46 C 0.1577(5) 0.0094(3) 0.8079(2) 0.0563(19) Uani 1 1 d .
C47 C 0.2133(5) -0.0379(3) 0.8098(2) 0.060(2) Uani 1 1 d .
H47A H 0.2561 -0.0410 0.7854 0.072 Uiso 1 1 calc R
C48 C 0.2045(5) -0.0809(3) 0.8487(3) 0.064(2) Uani 1 1 d .
H48A H 0.2454 -0.1118 0.8510 0.077 Uiso 1 1 calc R
C49 C 0.1389(6) -0.0802(3) 0.8840(2) 0.065(2) Uani 1 1 d .
C50 C 0.0803(5) -0.0351(3) 0.8801(2) 0.074(2) Uani 1 1 d .
H50A H 0.0333 -0.0340 0.9032 0.089 Uiso 1 1 calc R
C51 C 0.0891(6) 0.0104(3) 0.8415(3) 0.080(2) Uani 1 1 d .
H51A H 0.0478 0.0411 0.8391 0.097 Uiso 1 1 calc R
C52 C 0.1334(5) -0.1271(3) 0.9279(2) 0.080(2) Uani 1 1 d .
C53 C 0.3418(5) 0.4335(3) 0.2532(2) 0.061(2) Uani 1 1 d .
C54 C 0.3390(5) 0.4932(2) 0.2255(2) 0.076(2) Uani 1 1 d .
H54A H 0.2806 0.5060 0.2163 0.092 Uiso 1 1 calc R
H54B H 0.3525 0.5164 0.2429 0.092 Uiso 1 1 calc R
C55 C 0.4325(5) 0.4082(2) 0.2650(2) 0.074(2) Uani 1 1 d .
H55A H 0.4286 0.3721 0.2864 0.089 Uiso 1 1 calc R
H55B H 0.4724 0.4045 0.2380 0.089 Uiso 1 1 calc R
C56 C 0.2770(5) 0.4343(2) 0.2938(2) 0.076(2) Uani 1 1 d .
H56A H 0.2988 0.4539 0.3117 0.091 Uiso 1 1 calc R
H56B H 0.2212 0.4536 0.2847 0.091 Uiso 1 1 calc R
C57 C 0.3113(5) 0.3984(3) 0.2271(2) 0.081(2) Uani 1 1 d .
H57A H 0.3480 0.4026 0.1978 0.098 Uiso 1 1 calc R
H57B H 0.3169 0.3598 0.2439 0.098 Uiso 1 1 calc R
C58 C 0.0952(5) 0.4125(2) 0.1885(2) 0.0514(19) Uani 1 1 d .
C59 C 0.0780(5) 0.4744(2) 0.17934(18) 0.065(2) Uani 1 1 d .
H59A H 0.0148 0.4855 0.1798 0.078 Uiso 1 1 calc R
H59B H 0.0987 0.4865 0.2024 0.078 Uiso 1 1 calc R
C60 C 0.0622(4) 0.3936(2) 0.1518(2) 0.066(2) Uani 1 1 d .
H60A H 0.0949 0.4094 0.1223 0.080 Uiso 1 1 calc R
H60B H 0.0713 0.3537 0.1582 0.080 Uiso 1 1 calc R
C61 C 0.0394(4) 0.38874(19) 0.23460(19) 0.058(2) Uani 1 1 d .
H61A H 0.0550 0.4030 0.2577 0.069 Uiso 1 1 calc R
H61B H -0.0235 0.3985 0.2326 0.069 Uiso 1 1 calc R
C62 C 0.1893(5) 0.3946(2) 0.18854(19) 0.065(2) Uani 1 1 d .
H62A H 0.2216 0.4084 0.1585 0.077 Uiso 1 1 calc R
H62B H 0.1984 0.3547 0.1971 0.077 Uiso 1 1 calc R
C63 C 0.3964(5) 0.5393(3) 0.1491(3) 0.068(2) Uani 1 1 d .
C64 C 0.3416(5) 0.5859(3) 0.1489(2) 0.082(2) Uani 1 1 d .
H64A H 0.3075 0.5900 0.1757 0.099 Uiso 1 1 calc R
C65 C 0.3357(5) 0.6277(3) 0.1090(2) 0.077(2) Uani 1 1 d .
H65A H 0.2959 0.6587 0.1091 0.093 Uiso 1 1 calc R
C66 C 0.3869(5) 0.6238(3) 0.0702(2) 0.065(2) Uani 1 1 d .
C67 C 0.4482(6) 0.5755(3) 0.0701(3) 0.110(3) Uani 1 1 d .
H67A H 0.4861 0.5724 0.0440 0.132 Uiso 1 1 calc R
C68 C 0.4489(6) 0.5348(3) 0.1093(3) 0.099(3) Uani 1 1 d .
H68A H 0.4859 0.5025 0.1095 0.119 Uiso 1 1 calc R
C69 C 0.3740(5) 0.6688(3) 0.0263(2) 0.075(2) Uani 1 1 d .
C70 C 0.5251(5) 0.4240(2) 0.3137(2) 0.073(2) Uani 1 1 d .
C71 C 0.5391(6) 0.4581(2) 0.3385(3) 0.108(3) Uani 1 1 d .
H71A H 0.5086 0.4930 0.3344 0.129 Uiso 1 1 calc R
C72 C 0.5996(6) 0.4401(2) 0.3702(3) 0.100(3) Uani 1 1 d .
H72A H 0.6112 0.4640 0.3858 0.120 Uiso 1 1 calc R
C73 C 0.6423(5) 0.3872(2) 0.3786(2) 0.067(2) Uani 1 1 d .
C74 C 0.6333(4) 0.3548(2) 0.3515(2) 0.062(2) Uani 1 1 d .
H74A H 0.6668 0.3209 0.3550 0.075 Uiso 1 1 calc R
C75 C 0.5739(5) 0.3715(2) 0.3181(2) 0.068(2) Uani 1 1 d .
H75A H 0.5677 0.3491 0.3002 0.082 Uiso 1 1 calc R
C76 C 0.1858(5) 0.3729(3) 0.3509(2) 0.069(2) Uani 1 1 d .
C77 C 0.1370(6) 0.4129(3) 0.3696(3) 0.085(3) Uani 1 1 d .
H77A H 0.1567 0.4480 0.3610 0.102 Uiso 1 1 calc R
C78 C 0.0608(6) 0.4034(3) 0.4004(3) 0.080(3) Uani 1 1 d .
H78A H 0.0326 0.4306 0.4138 0.096 Uiso 1 1 calc R
C79 C 0.0269(5) 0.3527(3) 0.4109(2) 0.061(2) Uani 1 1 d .
C80 C 0.0765(6) 0.3124(3) 0.3927(2) 0.063(2) Uani 1 1 d .
H80A H 0.0573 0.2773 0.4014 0.076 Uiso 1 1 calc R
C81 C 0.1513(5) 0.3219(2) 0.3630(2) 0.063(2) Uani 1 1 d .
H81A H 0.1803 0.2941 0.3505 0.075 Uiso 1 1 calc R
C82 C -0.0550(5) 0.3438(2) 0.4411(2) 0.067(2) Uani 1 1 d .
C83 C 0.1135(5) 0.5555(3) 0.1214(2) 0.062(2) Uani 1 1 d .
C84 C 0.1568(5) 0.5778(3) 0.0782(2) 0.063(2) Uani 1 1 d .
H84A H 0.1920 0.5549 0.0623 0.076 Uiso 1 1 calc R
C85 C 0.1473(5) 0.6345(2) 0.0589(2) 0.063(2) Uani 1 1 d .
H85A H 0.1751 0.6493 0.0296 0.075 Uiso 1 1 calc R
C86 C 0.0971(5) 0.6688(2) 0.0828(2) 0.0558(19) Uani 1 1 d .
C87 C 0.0599(5) 0.6449(2) 0.1273(2) 0.071(2) Uani 1 1 d .
H87A H 0.0299 0.6678 0.1446 0.086 Uiso 1 1 calc R
C88 C 0.0660(5) 0.5900(3) 0.1460(2) 0.074(2) Uani 1 1 d .
H88A H 0.0383 0.5753 0.1753 0.089 Uiso 1 1 calc R
C89 C 0.0848(4) 0.7293(2) 0.06178(19) 0.061(2) Uani 1 1 d .
C90 C -0.0793(6) 0.3872(3) 0.1324(3) 0.078(2) Uani 1 1 d .
C91 C -0.0469(5) 0.3561(3) 0.1035(2) 0.083(2) Uani 1 1 d .
H91A H 0.0139 0.3490 0.0951 0.099 Uiso 1 1 calc R
C92 C -0.1119(7) 0.3347(3) 0.0867(2) 0.077(3) Uani 1 1 d .
H92A H -0.0917 0.3143 0.0659 0.093 Uiso 1 1 calc R
C93 C -0.2023(6) 0.3424(3) 0.0994(3) 0.072(2) Uani 1 1 d .
C94 C -0.2335(6) 0.3739(4) 0.1270(3) 0.115(3) Uani 1 1 d .
H94A H -0.2942 0.3808 0.1355 0.138 Uiso 1 1 calc R
C95 C -0.1700(8) 0.3967(4) 0.1432(3) 0.120(3) Uani 1 1 d .
H95A H -0.1910 0.4194 0.1621 0.144 Uiso 1 1 calc R
C96 C -0.2605(5) 0.3148(2) 0.0806(2) 0.076(2) Uani 1 1 d .
C97 C 0.0166(5) 0.2985(2) 0.2858(2) 0.057(2) Uani 1 1 d .
C98 C 0.0530(5) 0.2442(2) 0.2986(2) 0.071(2) Uani 1 1 d .
H98A H 0.1016 0.2310 0.2810 0.086 Uiso 1 1 calc R
C99 C 0.0145(5) 0.2112(2) 0.3381(2) 0.071(2) Uani 1 1 d .
H99A H 0.0400 0.1752 0.3479 0.086 Uiso 1 1 calc R
C100 C -0.0616(5) 0.2282(2) 0.3651(2) 0.0530(19) Uani 1 1 d .
C101 C -0.0981(4) 0.2823(2) 0.35023(19) 0.0474(18) Uani 1 1 d .
H10C H -0.1489 0.2955 0.3664 0.057 Uiso 1 1 calc R
C102 C -0.0567(5) 0.3160(2) 0.3107(2) 0.058(2) Uani 1 1 d .
H10D H -0.0806 0.3524 0.3008 0.069 Uiso 1 1 calc R
C103 C -0.1023(4) 0.19025(19) 0.40810(18) 0.0502(18) Uani 1 1 d .
C104 C 0.8196(4) -0.01081(19) 0.47977(18) 0.0552(19) Uani 1 1 d .
H10E H 0.7850 -0.0041 0.4566 0.066 Uiso 1 1 calc R
C105 C 0.8981(6) -0.0549(3) 0.5317(3) 0.142(4) Uani 1 1 d .
H10F H 0.9316 -0.0817 0.5511 0.170 Uiso 1 1 calc R
C106 C 0.8874(7) -0.0003(3) 0.5278(3) 0.148(4) Uani 1 1 d .
H10G H 0.9088 0.0162 0.5465 0.178 Uiso 1 1 calc R
C107 C 0.8384(4) -0.1137(2) 0.49549(18) 0.0425(15) Uiso 1 1 d .
C108 C 0.7728(5) -0.1188(2) 0.4729(2) 0.072(2) Uani 1 1 d .
H10H H 0.7341 -0.0883 0.4616 0.086 Uiso 1 1 calc R
C109 C 0.7639(5) -0.1684(2) 0.4669(2) 0.068(2) Uani 1 1 d .
H10I H 0.7184 -0.1706 0.4513 0.081 Uiso 1 1 calc R
C110 C 0.8162(5) -0.2142(2) 0.4818(2) 0.063(2) Uani 1 1 d .
C111 C 0.8871(5) -0.2097(2) 0.5033(2) 0.062(2) Uani 1 1 d .
H11B H 0.9276 -0.2400 0.5124 0.075 Uiso 1 1 calc R
C112 C 0.8967(5) -0.1591(2) 0.5110(2) 0.066(2) Uani 1 1 d .
H11C H 0.9421 -0.1562 0.5263 0.079 Uiso 1 1 calc R
C113 C 0.8068(5) 0.7314(2) 0.4749(2) 0.066(2) Uani 1 1 d .
C114 C 0.8206(6) 0.6844(2) 0.5048(2) 0.095(3) Uani 1 1 d .
H11E H 0.8372 0.6844 0.5322 0.114 Uiso 1 1 calc R
C115 C 0.8113(6) 0.6326(2) 0.4973(2) 0.103(3) Uani 1 1 d .
H11F H 0.8286 0.5994 0.5174 0.124 Uiso 1 1 calc R
C116 C 0.7782(5) 0.6337(2) 0.4617(2) 0.077(3) Uani 1 1 d .
C117 C 0.7656(5) 0.6817(3) 0.4282(2) 0.077(2) Uiso 1 1 d .
H11G H 0.7498 0.6813 0.4007 0.092 Uiso 1 1 calc R
C118 C 0.7766(6) 0.7292(3) 0.4362(3) 0.109(3) Uani 1 1 d .
H11H H 0.7633 0.7621 0.4147 0.131 Uiso 1 1 calc R
C122 C -0.1474(5) 0.8968(2) 0.0320(2) 0.075(2) Uani 1 1 d .
H12D H -0.1735 0.8675 0.0287 0.090 Uiso 1 1 calc R
C123 C -0.1259(7) 0.9754(3) 0.0365(4) 0.157(5) Uani 1 1 d .
H12E H -0.1348 1.0121 0.0371 0.189 Uiso 1 1 calc R
C124 C -0.0490(7) 0.9431(3) 0.0406(4) 0.146(4) Uani 1 1 d .
H12F H 0.0041 0.9536 0.0446 0.176 Uiso 1 1 calc R
C125 C -0.2781(5) 0.9612(3) 0.0230(3) 0.067(2) Uani 1 1 d .
C126 C -0.3444(6) 0.9265(3) 0.0431(3) 0.106(3) Uani 1 1 d .
H12G H -0.3305 0.8928 0.0634 0.128 Uiso 1 1 calc R
C127 C -0.4301(5) 0.9409(3) 0.0339(3) 0.088(3) Uani 1 1 d .
H12H H -0.4723 0.9159 0.0471 0.106 Uiso 1 1 calc R
C128 C -0.4556(4) 0.9913(3) 0.0058(2) 0.0505(18) Uani 1 1 d .
C129 C -0.3891(6) 1.0277(3) -0.0102(2) 0.084(2) Uani 1 1 d .
H12J H -0.4047 1.0632 -0.0275 0.101 Uiso 1 1 calc R
C130 C -0.3027(6) 1.0142(3) -0.0021(3) 0.097(3) Uani 1 1 d .
H13B H -0.2614 1.0402 -0.0131 0.116 Uiso 1 1 calc R
C131 C 0.6980(5) 0.3669(2) 0.4157(2) 0.077(2) Uani 1 1 d .
N3 N 0.7611(3) 0.49090(11) 0.46463(14) 0.109 Uani 1 1 d G
N4 N 0.7901(3) 0.53003(16) 0.48241(12) 0.100 Uani 1 1 d G
C119 C 0.7685(3) 0.58344(12) 0.45411(14) 0.050 Uani 1 1 d G
C120 C 0.7262(3) 0.57732(14) 0.41884(12) 0.050 Uani 1 1 d G
C121 C 0.7216(3) 0.52013(16) 0.42534(13) 0.050 Uani 1 1 d G

loop_
_atom_site_aniso_label
_atom_site_aniso_U_11
_atom_site_aniso_U_22
_atom_site_aniso_U_33
_atom_site_aniso_U_23
_atom_site_aniso_U_13
_atom_site_aniso_U_12
Mn1 0.0677(8) 0.0222(4) 0.0514(6) 0.0001(4) -0.0274(5) -0.0027(5)
Mn2 0.0868(9) 0.0232(5) 0.0492(6) 0.0011(4) -0.0264(6) -0.0125(5)
Mn3 0.1085(11) 0.0279(5) 0.0559(7) -0.0021(5) -0.0345(7) -0.0018(6)
Mn4 0.0562(8) 0.0415(5) 0.0457(6) 0.0009(5) -0.0222(5) -0.0112(5)
Mn5 0.0497(8) 0.0481(6) 0.0585(7) 0.0032(5) -0.0180(6) -0.0058(5)
Mn6 0.0679(9) 0.0572(6) 0.0693(7) -0.0024(6) -0.0197(6) -0.0112(6)
N1 0.123(6) 0.026(3) 0.066(4) -0.005(2) -0.051(3) -0.008(3)
N2 0.095(5) 0.025(2) 0.062(3) -0.004(2) -0.035(3) -0.013(3)
N5 0.062(5) 0.041(3) 0.120(5) -0.030(3) -0.039(4) 0.008(3)
N6 0.057(4) 0.047(3) 0.130(5) -0.033(3) -0.040(4) 0.013(3)
O1W 0.108(4) 0.038(2) 0.076(3) 0.000(2) -0.044(3) -0.029(3)
O1 0.073(4) 0.074(3) 0.074(3) -0.015(2) -0.033(3) -0.004(3)
O2W 0.65(3) 0.443(15) 0.226(10) -0.220(11) -0.257(13) 0.332(16)
O2 0.193(6) 0.048(3) 0.068(3) 0.008(2) 0.012(3) -0.042(3)
O3W 0.091(6) 0.188(6) 0.312(9) -0.130(6) -0.022(5) -0.049(5)
O3 0.071(4) 0.081(3) 0.067(3) -0.031(2) -0.022(3) -0.011(3)
O4W 0.146(7) 0.113(4) 0.189(6) -0.060(4) -0.036(5) 0.031(4)
O4 0.085(4) 0.056(3) 0.060(3) -0.004(2) -0.008(3) -0.019(3)
O5W 0.076(5) 0.145(5) 0.277(8) -0.129(5) -0.096(5) 0.052(4)
O5 0.063(4) 0.051(2) 0.061(3) 0.002(2) -0.012(2) -0.014(2)
O6 0.086(4) 0.047(2) 0.087(3) 0.008(2) -0.050(3) -0.013(2)
O7 0.072(4) 0.056(3) 0.061(3) 0.010(2) -0.017(2) -0.007(2)
O9 0.119(5) 0.029(2) 0.053(3) 0.000(2) 0.005(3) -0.005(2)
O10 0.058(4) 0.072(3) 0.127(4) -0.044(3) -0.054(3) 0.007(3)
O11 0.076(4) 0.056(2) 0.067(3) -0.021(2) -0.020(3) -0.020(2)
O12 0.059(4) 0.062(3) 0.064(3) -0.004(2) -0.013(2) -0.016(2)
O13 0.115(5) 0.053(3) 0.073(3) 0.002(2) 0.005(3) -0.018(3)
O14 0.075(4) 0.046(2) 0.081(3) 0.000(2) -0.019(3) -0.015(2)
O15 0.079(4) 0.054(3) 0.072(3) -0.013(2) -0.011(3) -0.012(3)
O16 0.112(4) 0.025(2) 0.060(3) 0.0018(19) -0.051(3) 0.012(2)
O17 0.124(4) 0.026(2) 0.055(3) -0.0001(19) -0.045(3) -0.015(2)
O18 0.069(4) 0.063(3) 0.056(3) 0.016(2) -0.028(2) -0.008(2)
O19 0.076(5) 0.146(4) 0.058(3) 0.044(3) 0.022(3) 0.024(3)
O20 0.068(4) 0.069(3) 0.075(3) -0.010(2) -0.033(3) -0.012(3)
O21 0.090(4) 0.065(3) 0.076(3) 0.024(2) -0.036(3) 0.005(3)
O22 0.101(4) 0.048(2) 0.100(3) 0.012(2) -0.075(3) -0.007(3)
O23 0.098(4) 0.042(2) 0.072(3) 0.005(2) -0.020(3) -0.019(3)
O24 0.094(4) 0.033(2) 0.060(3) 0.012(2) -0.018(3) -0.019(2)
O25 0.068(4) 0.082(3) 0.112(4) -0.049(3) -0.052(3) 0.013(3)
O26 0.088(4) 0.043(2) 0.057(3) 0.007(2) -0.011(3) -0.006(2)
O27 0.136(5) 0.082(3) 0.063(3) 0.018(3) -0.043(3) 0.018(3)
O28 0.080(4) 0.041(2) 0.078(3) -0.002(2) -0.041(3) 0.007(2)
O30 0.083(4) 0.035(2) 0.060(3) 0.003(2) -0.037(2) 0.004(2)
O31 0.114(5) 0.050(3) 0.161(5) -0.024(3) 0.024(4) -0.015(3)
O32 0.070(4) 0.043(2) 0.069(3) 0.000(2) -0.023(2) -0.022(2)
O33 0.066(3) 0.046(2) 0.050(3) 0.006(2) -0.024(2) -0.013(2)
O34 0.142(5) 0.045(2) 0.063(3) -0.002(2) -0.008(3) -0.016(3)
O35 0.087(4) 0.074(3) 0.071(3) -0.019(2) -0.030(3) -0.031(3)
O36 0.078(4) 0.118(4) 0.081(3) -0.022(3) -0.020(3) -0.031(3)
O37 0.104(4) 0.027(2) 0.054(3) 0.0017(19) -0.033(3) -0.004(2)
O38 0.066(3) 0.032(2) 0.053(2) -0.0074(19) -0.021(2) -0.010(2)
C1 0.073(6) 0.061(5) 0.049(4) -0.011(4) -0.026(4) -0.011(4)
C2 0.074(6) 0.046(4) 0.070(5) -0.007(4) -0.018(4) -0.014(4)
C3 0.078(6) 0.051(4) 0.058(4) -0.004(3) -0.027(4) -0.014(4)
C4 0.082(6) 0.040(4) 0.052(4) 0.000(3) -0.018(4) -0.020(4)
C5 0.105(7) 0.055(4) 0.056(4) -0.007(3) -0.038(4) -0.015(4)
C6 0.065(6) 0.048(4) 0.041(4) 0.006(3) -0.025(4) -0.015(4)
C7 0.075(6) 0.036(3) 0.057(5) 0.016(3) -0.024(4) 0.000(4)
C8 0.059(6) 0.078(5) 0.073(5) 0.010(4) -0.030(4) -0.019(4)
C9 0.071(6) 0.056(4) 0.053(4) 0.009(3) -0.023(4) -0.011(4)
C10 0.071(6) 0.069(5) 0.073(5) 0.010(4) -0.039(4) -0.009(4)
C11 0.265(13) 0.033(4) 0.099(7) -0.006(4) -0.003(8) -0.031(6)
C12 0.085(7) 0.069(5) 0.046(4) -0.014(4) -0.015(4) -0.012(4)
C13 0.120(7) 0.030(3) 0.045(4) 0.009(3) -0.037(4) 0.006(4)
C18 0.100(8) 0.047(4) 0.076(5) -0.025(4) -0.035(5) -0.019(5)
C19 0.046(5) 0.063(4) 0.070(5) -0.022(4) -0.016(4) -0.010(4)
C20 0.071(6) 0.064(5) 0.058(5) -0.033(4) -0.019(4) -0.003(4)
C21 0.057(6) 0.046(4) 0.068(5) -0.009(4) -0.028(4) -0.011(4)
C22 0.060(6) 0.060(5) 0.108(6) -0.036(5) -0.038(5) 0.014(4)
C23 0.076(7) 0.078(5) 0.086(6) -0.034(5) -0.029(5) 0.006(5)
C24 0.093(6) 0.041(4) 0.090(5) -0.023(4) -0.037(5) -0.023(4)
C25 0.058(5) 0.045(4) 0.055(4) -0.012(4) -0.015(4) -0.011(4)
C26 0.085(6) 0.056(4) 0.050(5) -0.012(4) -0.009(4) -0.022(4)
C27 0.069(6) 0.062(5) 0.058(5) -0.016(4) -0.015(4) 0.000(4)
C28 0.060(6) 0.056(4) 0.052(5) 0.012(4) -0.015(4) -0.034(4)
C29 0.078(6) 0.064(5) 0.060(5) -0.018(4) -0.013(4) -0.010(4)
C30 0.094(7) 0.046(4) 0.057(5) -0.001(4) -0.020(4) -0.019(4)
C31 0.042(5) 0.072(4) 0.060(4) 0.002(4) -0.015(4) -0.018(4)
C32 0.080(6) 0.043(4) 0.054(4) -0.004(4) -0.043(4) -0.001(4)
C33 0.084(7) 0.049(5) 0.082(6) -0.012(4) -0.009(5) -0.025(5)
C34 0.081(7) 0.047(4) 0.067(5) -0.026(4) 0.001(5) -0.012(4)
C35 0.077(7) 0.035(4) 0.060(5) 0.008(4) -0.021(4) -0.015(4)
C36 0.068(6) 0.033(4) 0.078(5) -0.001(4) -0.024(5) -0.017(4)
C37 0.072(7) 0.041(4) 0.086(6) -0.002(4) -0.014(5) -0.025(4)
C38 0.101(7) 0.061(4) 0.051(4) 0.004(4) -0.034(5) -0.022(5)
C39 0.063(5) 0.056(4) 0.041(4) 0.003(3) -0.027(4) -0.012(4)
C40 0.059(6) 0.032(4) 0.082(5) -0.003(4) -0.025(4) 0.000(4)
C41 0.071(6) 0.029(3) 0.057(4) -0.005(3) -0.031(4) -0.001(3)
C42 0.096(6) 0.028(3) 0.038(4) -0.001(3) -0.034(4) 0.000(4)
C43 0.066(6) 0.040(4) 0.063(4) -0.001(3) -0.037(4) 0.002(4)
C44 0.088(6) 0.034(3) 0.054(4) -0.011(3) -0.037(4) 0.014(4)
C45 0.070(5) 0.030(3) 0.047(4) -0.005(3) -0.025(4) -0.013(3)
C46 0.052(6) 0.064(5) 0.046(4) -0.005(4) -0.013(4) 0.006(4)
C47 0.056(6) 0.058(4) 0.056(5) 0.000(4) -0.007(4) -0.004(4)
C48 0.060(6) 0.048(4) 0.084(6) -0.005(4) -0.037(5) -0.001(4)
C49 0.071(7) 0.061(5) 0.054(5) -0.004(4) -0.008(5) -0.009(5)
C50 0.053(6) 0.073(5) 0.077(5) 0.009(4) -0.023(4) 0.011(5)
C51 0.086(7) 0.072(5) 0.067(6) -0.003(4) -0.023(5) 0.025(5)
C52 0.083(6) 0.088(5) 0.049(4) 0.040(4) -0.041(4) -0.031(4)
C53 0.072(6) 0.055(4) 0.051(5) 0.007(4) -0.033(4) -0.008(4)
C54 0.086(7) 0.059(4) 0.069(5) 0.022(4) -0.033(4) -0.011(4)
C55 0.096(7) 0.055(4) 0.074(5) 0.008(4) -0.056(5) -0.013(4)
C56 0.093(7) 0.062(4) 0.078(5) -0.001(4) -0.043(5) -0.028(5)
C57 0.080(6) 0.066(5) 0.096(6) 0.003(4) -0.053(5) -0.003(4)
C58 0.065(6) 0.048(4) 0.045(4) -0.005(3) -0.029(4) -0.007(4)
C59 0.108(7) 0.045(4) 0.049(4) -0.006(3) -0.027(4) -0.028(4)
C60 0.092(6) 0.052(4) 0.058(4) -0.008(3) -0.027(4) -0.009(4)
C61 0.082(6) 0.039(3) 0.052(4) 0.001(3) -0.018(4) -0.023(4)
C62 0.083(7) 0.063(4) 0.051(4) 0.000(3) -0.026(4) -0.032(4)
C63 0.056(6) 0.071(5) 0.073(6) -0.009(5) -0.028(5) 0.007(5)
C64 0.092(7) 0.085(5) 0.053(5) 0.008(4) -0.025(5) 0.006(5)
C65 0.113(8) 0.057(4) 0.054(5) 0.005(4) -0.032(5) -0.002(5)
C66 0.080(7) 0.056(4) 0.050(5) 0.008(4) -0.027(4) 0.001(4)
C67 0.126(9) 0.092(6) 0.070(6) 0.029(5) -0.016(6) 0.029(6)
C68 0.109(8) 0.079(5) 0.080(6) 0.021(5) -0.032(6) 0.027(5)
C69 0.081(6) 0.086(5) 0.055(4) 0.004(4) -0.023(4) -0.032(4)
C70 0.080(6) 0.047(4) 0.087(5) 0.013(4) -0.055(4) -0.006(4)
C71 0.142(9) 0.041(4) 0.162(8) -0.024(5) -0.115(7) 0.027(5)
C72 0.158(9) 0.034(4) 0.135(7) -0.032(4) -0.095(7) 0.016(5)
C73 0.088(6) 0.037(4) 0.079(5) 0.004(4) -0.054(5) -0.011(4)
C74 0.068(6) 0.044(4) 0.057(4) 0.015(3) -0.020(4) 0.009(4)
C75 0.080(6) 0.048(4) 0.079(5) -0.003(4) -0.046(4) -0.003(4)
C76 0.075(6) 0.065(5) 0.064(5) 0.002(4) -0.029(4) -0.008(5)
C77 0.097(8) 0.046(5) 0.115(7) -0.027(5) -0.009(6) -0.013(5)
C78 0.104(8) 0.051(5) 0.088(6) -0.018(4) -0.008(5) -0.022(5)
C79 0.061(6) 0.042(4) 0.078(5) -0.006(4) -0.022(5) -0.010(4)
C80 0.078(7) 0.044(4) 0.065(5) 0.017(4) -0.038(5) -0.029(5)
C81 0.090(7) 0.038(4) 0.065(5) -0.006(4) -0.030(5) -0.016(4)
C82 0.071(6) 0.054(4) 0.077(5) -0.002(4) -0.029(5) -0.024(4)
C83 0.070(6) 0.055(4) 0.059(5) -0.003(4) -0.013(4) -0.025(4)
C84 0.071(6) 0.058(4) 0.056(5) -0.005(4) -0.005(4) -0.013(4)
C85 0.088(7) 0.045(4) 0.047(4) 0.010(4) -0.011(4) -0.023(4)
C86 0.059(6) 0.045(4) 0.060(5) -0.012(4) -0.003(4) -0.007(4)
C87 0.105(7) 0.040(4) 0.057(5) -0.002(4) 0.005(5) -0.012(4)
C88 0.107(7) 0.050(4) 0.049(5) 0.007(4) 0.009(4) -0.018(5)
C89 0.093(6) 0.029(3) 0.060(4) 0.004(3) -0.025(4) -0.017(4)
C90 0.067(7) 0.086(6) 0.110(7) -0.059(5) -0.031(6) -0.007(5)
C91 0.075(7) 0.114(6) 0.075(5) -0.038(5) -0.015(5) -0.030(5)
C92 0.134(9) 0.050(4) 0.061(5) -0.019(4) -0.036(6) -0.014(6)
C93 0.059(7) 0.076(6) 0.094(6) -0.028(5) -0.044(5) 0.002(5)
C94 0.083(8) 0.163(9) 0.149(8) -0.115(7) -0.053(6) 0.019(7)
C95 0.107(10) 0.136(8) 0.158(9) -0.105(7) -0.040(8) 0.022(7)
C96 0.109(7) 0.054(4) 0.064(5) -0.002(4) -0.027(5) -0.012(4)
C97 0.078(7) 0.042(4) 0.055(5) -0.002(3) -0.027(4) -0.018(4)
C98 0.100(7) 0.034(4) 0.057(5) 0.005(3) 0.012(4) 0.006(4)
C99 0.114(8) 0.024(3) 0.070(5) -0.005(4) -0.020(5) 0.007(4)
C100 0.088(6) 0.039(4) 0.039(4) -0.004(3) -0.026(4) -0.020(4)
C101 0.059(5) 0.020(3) 0.062(4) -0.002(3) -0.027(4) 0.007(3)
C102 0.079(7) 0.025(3) 0.060(5) 0.012(3) -0.024(4) -0.009(4)
C103 0.088(6) 0.022(3) 0.044(4) 0.005(3) -0.028(4) -0.022(3)
C104 0.079(6) 0.037(3) 0.047(4) 0.002(3) -0.021(4) -0.010(3)
C105 0.246(12) 0.027(4) 0.190(9) -0.018(5) -0.160(9) -0.006(5)
C106 0.284(13) 0.037(4) 0.161(8) -0.016(5) -0.164(9) -0.002(6)
C108 0.091(6) 0.019(3) 0.118(6) -0.013(4) -0.069(5) 0.009(4)
C109 0.088(6) 0.026(3) 0.102(5) -0.023(4) -0.060(5) 0.016(4)
C110 0.091(7) 0.036(4) 0.068(5) -0.011(4) -0.031(5) -0.005(4)
C111 0.081(7) 0.023(3) 0.074(5) -0.004(3) -0.016(4) 0.015(4)
C112 0.078(6) 0.041(4) 0.083(5) -0.010(4) -0.036(4) -0.009(4)
C113 0.134(7) 0.016(3) 0.052(4) 0.001(3) -0.040(5) -0.011(4)
C114 0.193(10) 0.035(4) 0.068(5) -0.017(4) -0.043(5) -0.013(5)
C115 0.193(10) 0.030(4) 0.097(6) 0.012(4) -0.083(6) -0.036(5)
C116 0.142(8) 0.027(3) 0.069(5) 0.003(3) -0.053(5) -0.021(4)
C118 0.189(10) 0.030(4) 0.124(7) -0.014(4) -0.072(7) -0.018(5)
C122 0.099(7) 0.037(4) 0.091(5) -0.023(4) -0.012(5) -0.001(4)
C123 0.123(10) 0.075(6) 0.314(14) -0.073(8) -0.103(10) -0.010(6)
C124 0.100(9) 0.093(6) 0.296(13) -0.094(8) -0.134(9) 0.044(6)
C125 0.043(5) 0.057(5) 0.103(6) -0.022(4) -0.020(5) -0.001(4)
C126 0.079(8) 0.061(5) 0.164(9) 0.003(5) -0.036(7) -0.003(5)
C127 0.054(6) 0.046(4) 0.157(8) 0.006(5) -0.049(6) -0.004(4)
C128 0.040(5) 0.050(4) 0.057(4) -0.013(4) -0.003(4) 0.001(4)
C129 0.068(7) 0.066(5) 0.097(6) 0.007(4) -0.025(5) 0.021(5)
C130 0.072(8) 0.083(6) 0.120(7) 0.005(5) -0.022(6) -0.015(6)
C131 0.130(8) 0.045(4) 0.060(4) -0.006(3) -0.055(5) 0.020(4)
N3 0.111 0.078 0.110 -0.011 0.019 0.008
N4 0.141 0.033 0.148 -0.048 -0.036 -0.017
C119 0.050 0.050 0.050 -0.014 -0.007 -0.005
C120 0.050 0.050 0.050 -0.014 -0.007 -0.005
C121 0.050 0.050 0.050 -0.014 -0.007 -0.005

loop_
_atom_type_symbol
_atom_type_description
_atom_type_scat_dispersion_real
_atom_type_scat_dispersion_imag
_atom_type_scat_source
C C 0.0033 0.0016 'International Tables Vol C Tables 4.2.6.8 and 6.1.1.4'
H H 0.0000 0.0000 'International Tables Vol C Tables 4.2.6.8 and 6.1.1.4'
N N 0.0061 0.0033 'International Tables Vol C Tables 4.2.6.8 and 6.1.1.4'
O O 0.0106 0.0060 'International Tables Vol C Tables 4.2.6.8 and 6.1.1.4'
Mn Mn 0.3368 0.7283 'International Tables Vol C Tables 4.2.6.8 and 6.1.1.4'

loop_
_geom_angle_atom_site_label_1
_geom_angle_atom_site_label_2
_geom_angle_atom_site_label_3
_geom_angle
_geom_angle_site_symmetry_1
_geom_angle_site_symmetry_3
O16 Mn1 O14 92.09(16) 1_655 .
O16 Mn1 O32 89.82(16) 1_655 1_655
O14 Mn1 O32 175.08(16) . 1_655
O16 Mn1 O30 177.64(18) 1_655 .
O14 Mn1 O30 86.31(15) . .
O32 Mn1 O30 91.91(15) 1_655 .
O16 Mn1 O9 84.64(15) 1_655 .
O14 Mn1 O9 91.14(16) . .
O32 Mn1 O9 93.56(16) 1_655 .
O30 Mn1 O9 93.66(15) . .
O16 Mn1 O38 94.52(14) 1_655 1_655
O14 Mn1 O38 86.21(15) . 1_655
O32 Mn1 O38 89.12(15) 1_655 1_655
O30 Mn1 O38 87.10(14) . 1_655
O9 Mn1 O38 177.19(15) . 1_655
O15 Mn2 O17 95.87(17) . 1_655
O15 Mn2 N1 105.03(19) . .
O17 Mn2 N1 87.47(16) 1_655 .
O15 Mn2 O1W 87.35(17) . .
O17 Mn2 O1W 175.49(16) 1_655 .
N1 Mn2 O1W 88.65(16) . .
O15 Mn2 O37 154.96(14) . 1_655
O17 Mn2 O37 92.82(16) 1_655 1_655
N1 Mn2 O37 98.76(17) . 1_655
O1W Mn2 O37 85.50(15) . 1_655
O15 Mn2 O38 97.97(15) . 1_655
O17 Mn2 O38 95.26(13) 1_655 1_655
N1 Mn2 O38 156.45(19) . 1_655
O1W Mn2 O38 87.39(12) . 1_655
O37 Mn2 O38 57.79(14) 1_655 1_655
O15 Mn2 C103 125.60(18) . 1_655
O17 Mn2 C103 97.17(16) 1_655 1_655
N1 Mn2 C103 128.1(2) . 1_655
O1W Mn2 C103 83.44(15) . 1_655
O37 Mn2 C103 29.62(16) 1_655 1_655
O38 Mn2 C103 28.37(14) 1_655 1_655
O31 Mn3 O29 97.1(2) 1_655 .
O31 Mn3 O8 146.1(3) 1_655 .
O29 Mn3 O8 105.3(3) . .
O31 Mn3 N3 102.96(17) 1_655 .
O29 Mn3 N3 88.32(18) . .
O8 Mn3 N3 102.8(3) . .
O31 Mn3 O9 98.36(17) 1_655 .
O29 Mn3 O9 92.18(17) . .
O8 Mn3 O9 56.3(2) . .
N3 Mn3 O9 158.45(18) . .
O31 Mn3 O2W 81.8(4) 1_655 .
O29 Mn3 O2W 176.8(4) . .
O8 Mn3 O2W 77.1(4) . .
N3 Mn3 O2W 89.0(3) . .
O9 Mn3 O2W 91.0(3) . .
O31 Mn3 C17 116.9(3) 1_655 .
O29 Mn3 C17 104.5(2) . .
O8 Mn3 C17 33.0(3) . .
N3 Mn3 C17 135.6(3) . .
O9 Mn3 C17 24.55(19) . .
O2W Mn3 C17 78.6(4) . .
O28 Mn4 O18 175.75(18) . 1_564
O28 Mn4 O35 92.96(15) . 2_565
O18 Mn4 O35 87.31(15) 1_564 2_565
O28 Mn4 O11 87.38(15) . 2_666
O18 Mn4 O11 92.94(15) 1_564 2_666
O35 Mn4 O11 172.11(18) 2_565 2_666
O28 Mn4 O12 88.94(16) . 1_564
O18 Mn4 O12 86.81(16) 1_564 1_564
O35 Mn4 O12 95.49(16) 2_565 1_564
O11 Mn4 O12 92.40(15) 2_666 1_564
O28 Mn4 O33 91.06(16) . .
O18 Mn4 O33 93.19(15) 1_564 .
O35 Mn4 O33 84.79(15) 2_565 .
O11 Mn4 O33 87.32(15) 2_666 .
O12 Mn4 O33 179.72(15) 1_564 .
O19 Mn5 O10 95.4(2) 1_564 2_666
O19 Mn5 N5 91.6(2) 1_564 .
O10 Mn5 N5 92.18(19) 2_666 .
O19 Mn5 O34 160.3(2) 1_564 .
O10 Mn5 O34 92.12(17) 2_666 .
N5 Mn5 O34 106.4(2) . .
O19 Mn5 O5W 87.1(2) 1_564 .
O10 Mn5 O5W 177.5(2) 2_666 .
N5 Mn5 O5W 87.35(19) . .
O34 Mn5 O5W 85.6(2) . .
O19 Mn5 O33 103.16(18) 1_564 .
O10 Mn5 O33 95.67(16) 2_666 .
N5 Mn5 O33 162.54(17) . .
O34 Mn5 O33 57.82(15) . .
O5W Mn5 O33 84.12(16) . .
O19 Mn5 C89 132.1(2) 1_564 .
O10 Mn5 C89 95.99(18) 2_666 .
N5 Mn5 C89 134.1(2) . .
O34 Mn5 C89 28.47(16) . .
O5W Mn5 C89 82.6(2) . .
O33 Mn5 C89 29.43(16) . .
O27 Mn6 O36 97.36(19) . 2_565
O27 Mn6 O13 154.83(19) . 1_564
O36 Mn6 O13 94.52(18) 2_565 1_564
O27 Mn6 O4W 103.3(2) . .
O36 Mn6 O4W 87.6(2) 2_565 .
O13 Mn6 O4W 99.2(2) 1_564 .
O27 Mn6 O3W 80.8(2) . .
O36 Mn6 O3W 170.1(2) 2_565 .
O13 Mn6 O3W 91.0(2) 1_564 .
O4W Mn6 O3W 83.4(2) . .
O27 Mn6 O12 98.34(17) . 1_564
O36 Mn6 O12 101.26(18) 2_565 1_564
O13 Mn6 O12 57.46(15) 1_564 1_564
O4W Mn6 O12 155.34(18) . 1_564
O3W Mn6 O12 88.65(18) . 1_564
O27 Mn6 C31 126.6(2) . 1_564
O36 Mn6 C31 101.35(19) 2_565 1_564
O13 Mn6 C31 28.57(16) 1_564 1_564
O4W Mn6 C31 126.8(2) . 1_564
O3W Mn6 C31 87.4(2) . 1_564
O12 Mn6 C31 29.08(15) 1_564 1_564
C104 N1 C106 103.2(5) . .
C104 N1 Mn2 132.6(4) . .
C106 N1 Mn2 124.0(4) . .
C105 N2 C104 104.8(5) . .
C105 N2 C107 127.2(5) . .
C104 N2 C107 127.9(5) . .
C124 N5 C122 105.2(6) . .
C124 N5 Mn5 124.8(5) . .
C122 N5 Mn5 126.9(4) . .
C122 N6 C125 126.7(6) . .
C122 N6 C123 103.4(7) . .
C125 N6 C123 129.7(6) . .
C5 O1 C10 116.2(5) . .
C11 O2 C2 116.2(5) . .
C18 O3 C3 119.3(5) . .
C25 O4 C4 116.5(5) . .
C32 O5 C7 115.6(5) . .
C39 O6 C8 119.5(4) . .
C46 O7 C9 114.5(5) . .
C17 O8 Mn3 91.2(6) . .
C17 O9 Mn1 161.4(6) . .
C17 O9 Mn3 91.5(5) . .
Mn1 O9 Mn3 106.43(16) . .
C24 O10 Mn5 123.7(4) . 2_666
C24 O11 Mn4 140.0(4) . 2_666
C31 O12 Mn4 144.6(4) . 1_546
C31 O12 Mn6 84.5(4) . 1_546
Mn4 O12 Mn6 103.23(14) 1_546 1_546
C31 O13 Mn6 95.3(4) . 1_546
C38 O14 Mn1 141.6(5) . .
C38 O15 Mn2 132.5(4) . .
C45 O16 Mn1 140.1(4) . 1_455
C45 O17 Mn2 133.9(3) . 1_455
C52 O18 Mn4 136.2(4) . 1_546
C52 O19 Mn5 131.3(5) . 1_546
C57 O20 C62 114.1(5) . .
C63 O21 C54 116.7(5) . .
C70 O22 C55 117.0(4) . .
C76 O23 C56 116.7(5) . .
C83 O24 C59 115.5(5) . .
C90 O25 C60 118.8(5) . .
C97 O26 C61 116.5(5) . .
C69 O27 Mn6 129.0(4) . .
C69 O28 Mn4 134.6(5) . .
C131 O29 Mn3 136.5(5) . .
C131 O30 Mn1 137.8(4) . .
C82 O31 Mn3 137.2(4) . 1_455
C82 O32 Mn1 137.7(5) . 1_455
C89 O33 Mn4 147.6(4) . .
C89 O33 Mn5 88.9(4) . .
Mn4 O33 Mn5 106.81(14) . .
C89 O34 Mn5 91.8(4) . .
C96 O35 Mn4 145.2(5) . 2_565
C96 O36 Mn6 122.5(5) . 2_565
C103 O37 Mn2 90.2(4) . 1_455
C103 O38 Mn1 140.3(4) . 1_455
C103 O38 Mn2 90.5(3) . 1_455
Mn1 O38 Mn2 108.27(15) 1_455 1_455
C4 C1 C5 111.7(6) . .
C4 C1 C3 111.9(5) . .
C5 C1 C3 107.9(6) . .
C4 C1 C2 106.5(5) . .
C5 C1 C2 109.8(5) . .
C3 C1 C2 109.0(5) . .
O2 C2 C1 108.7(5) . .
O3 C3 C1 109.9(5) . .
O4 C4 C1 108.8(5) . .
O1 C5 C1 108.3(5) . .
C7 C6 C10 113.6(6) . .
C7 C6 C9 106.5(5) . .
C10 C6 C9 109.6(5) . .
C7 C6 C8 110.3(5) . .
C10 C6 C8 105.5(5) . .
C9 C6 C8 111.4(5) . .
O5 C7 C6 109.3(5) . .
O6 C8 C6 105.1(5) . .
O7 C9 C6 109.3(5) . .
O1 C10 C6 105.7(5) . .
O2 C11 C12 127.6(5) . .
O2 C11 C16 112.2(5) . .
C12 C11 C16 120.0 . .
C13 C12 C11 120.0 . .
C12 C13 C14 120.0 . .
C13 C14 C15 120.0 . .
C13 C14 C17 114.2(5) . .
C15 C14 C17 125.5(5) . .
C16 C15 C14 120.0 . .
C15 C16 C11 120.0 . .
O9 C17 O8 116.1(9) . .
O9 C17 C14 129.5(8) . .
O8 C17 C14 107.7(8) . .
O9 C17 Mn3 63.9(5) . .
O8 C17 Mn3 55.9(5) . .
C14 C17 Mn3 163.3(6) . .
O3 C18 C23 115.9(7) . .
O3 C18 C19 122.4(7) . .
C23 C18 C19 121.7(6) . .
C20 C19 C18 116.5(7) . .
C21 C20 C19 122.5(7) . .
C20 C21 C22 119.7(6) . .
C20 C21 C24 120.1(7) . .
C22 C21 C24 120.1(7) . .
C23 C22 C21 121.4(7) . .
C22 C23 C18 118.1(7) . .
O11 C24 O10 128.8(6) . .
O11 C24 C21 115.0(7) . .
O10 C24 C21 116.2(7) . .
O4 C25 C30 124.7(6) . .
O4 C25 C26 116.8(6) . .
C30 C25 C26 118.5(6) . .
C27 C26 C25 124.0(6) . .
C26 C27 C28 117.7(6) . .
C29 C28 C27 120.5(6) . .
C29 C28 C31 115.5(7) . .
C27 C28 C31 123.9(6) . .
C28 C29 C30 120.6(6) . .
C25 C30 C29 118.7(6) . .
O13 C31 O12 121.9(6) . .
O13 C31 C28 120.2(6) . .
O12 C31 C28 117.9(6) . .
O13 C31 Mn6 56.1(3) . 1_546
O12 C31 Mn6 66.4(3) . 1_546
C28 C31 Mn6 171.0(5) . 1_546
O5 C32 C33 128.1(6) . .
O5 C32 C37 115.9(6) . .
C33 C32 C37 116.0(7) . .
C32 C33 C34 124.8(7) . .
C33 C34 C35 119.3(7) . .
C36 C35 C34 117.4(7) . .
C36 C35 C38 122.3(6) . .
C34 C35 C38 120.3(7) . .
C37 C36 C35 123.6(7) . .
C36 C37 C32 118.9(7) . .
O14 C38 O15 120.9(7) . .
O14 C38 C35 119.1(6) . .
O15 C38 C35 119.9(6) . .
C44 C39 O6 124.0(6) . .
C44 C39 C40 122.4(6) . .
O6 C39 C40 113.7(5) . .
C41 C40 C39 118.5(5) . .
C40 C41 C42 121.8(6) . .
C43 C42 C41 117.1(5) . .
C43 C42 C45 122.8(5) . .
C41 C42 C45 119.8(5) . .
C42 C43 C44 122.5(6) . .
C39 C44 C43 117.4(6) . .
O17 C45 O16 124.2(5) . .
O17 C45 C42 118.7(5) . .
O16 C45 C42 117.0(5) . .
O7 C46 C51 114.8(6) . .
O7 C46 C47 125.7(7) . .
C51 C46 C47 119.3(6) . .
C46 C47 C48 118.6(7) . .
C49 C48 C47 123.1(7) . .
C50 C49 C48 117.5(7) . .
C50 C49 C52 120.2(7) . .
C48 C49 C52 122.1(7) . .
C49 C50 C51 120.8(7) . .
C46 C51 C50 120.1(7) . .
O19 C52 O18 128.0(6) . .
O19 C52 C49 116.5(7) . .
O18 C52 C49 115.5(7) . .
C56 C53 C55 112.2(6) . .
C56 C53 C54 104.0(6) . .
C55 C53 C54 114.5(6) . .
C56 C53 C57 109.5(6) . .
C55 C53 C57 106.8(6) . .
C54 C53 C57 109.9(5) . .
O21 C54 C53 105.6(5) . .
O22 C55 C53 105.4(5) . .
O23 C56 C53 110.9(5) . .
O20 C57 C53 108.4(5) . .
C62 C58 C59 111.4(5) . .
C62 C58 C60 108.5(5) . .
C59 C58 C60 110.0(5) . .
C62 C58 C61 112.5(5) . .
C59 C58 C61 105.4(5) . .
C60 C58 C61 109.0(5) . .
O24 C59 C58 107.7(5) . .
O25 C60 C58 108.0(5) . .
O26 C61 C58 106.2(5) . .
C58 C62 O20 107.9(5) . .
C64 C63 C68 118.9(7) . .
C64 C63 O21 125.1(7) . .
C68 C63 O21 115.9(7) . .
C63 C64 C65 120.6(7) . .
C66 C65 C64 120.8(7) . .
C65 C66 C67 119.4(6) . .
C65 C66 C69 119.2(7) . .
C67 C66 C69 121.2(7) . .
C68 C67 C66 117.7(8) . .
C67 C68 C63 122.4(8) . .
O28 C69 O27 129.1(6) . .
O28 C69 C66 119.6(7) . .
O27 C69 C66 111.2(6) . .
O22 C70 C71 114.6(6) . .
O22 C70 C75 124.6(6) . .
C71 C70 C75 120.8(6) . .
C70 C71 C72 119.9(6) . .
C73 C72 C71 120.9(6) . .
C74 C73 C72 118.9(6) . .
C74 C73 C131 121.2(6) . .
C72 C73 C131 119.9(6) . .
C73 C74 C75 122.1(6) . .
C70 C75 C74 116.9(6) . .
O23 C76 C77 126.5(7) . .
O23 C76 C81 117.3(7) . .
C77 C76 C81 116.2(7) . .
C78 C77 C76 123.2(7) . .
C77 C78 C79 119.1(8) . .
C78 C79 C80 117.4(7) . .
C78 C79 C82 119.1(8) . .
C80 C79 C82 123.5(7) . .
C81 C80 C79 122.9(7) . .
C80 C81 C76 120.9(7) . .
O32 C82 O31 122.5(7) . .
O32 C82 C79 118.8(7) . .
O31 C82 C79 118.7(6) . .
C88 C83 O24 125.9(6) . .
C88 C83 C84 119.7(6) . .
O24 C83 C84 114.4(6) . .
C83 C84 C85 119.8(7) . .
C86 C85 C84 120.4(6) . .
C85 C86 C87 117.8(6) . .
C85 C86 C89 120.5(6) . .
C87 C86 C89 121.6(6) . .
C88 C87 C86 122.4(7) . .
C87 C88 C83 119.7(6) . .
O34 C89 O33 121.2(5) . .
O34 C89 C86 118.4(6) . .
O33 C89 C86 120.4(6) . .
O34 C89 Mn5 59.7(3) . .
O33 C89 Mn5 61.7(3) . .
C86 C89 Mn5 172.5(5) . .
O25 C90 C91 125.5(8) . .
O25 C90 C95 115.2(8) . .
C91 C90 C95 119.3(7) . .
C90 C91 C92 115.9(8) . .
C93 C92 C91 124.2(7) . .
C94 C93 C92 119.3(8) . .
C94 C93 C96 123.3(9) . .
C92 C93 C96 117.4(8) . .
C93 C94 C95 117.2(9) . .
C90 C95 C94 124.0(8) . .
O35 C96 O36 127.5(7) . .
O35 C96 C93 121.0(8) . .
O36 C96 C93 111.4(7) . .
C102 C97 O26 126.6(6) . .
C102 C97 C98 120.4(6) . .
O26 C97 C98 112.9(7) . .
C99 C98 C97 117.0(7) . .
C98 C99 C100 124.0(6) . .
C101 C100 C99 117.2(6) . .
C101 C100 C103 120.7(7) . .
C99 C100 C103 122.1(6) . .
C100 C101 C102 118.3(6) . .
C97 C102 C101 123.0(6) . .
O38 C103 O37 120.7(5) . .
O38 C103 C100 121.0(5) . .
O37 C103 C100 118.3(6) . .
O38 C103 Mn2 61.1(3) . 1_455
O37 C103 Mn2 60.2(3) . 1_455
C100 C103 Mn2 169.5(4) . 1_455
N1 C104 N2 113.9(5) . .
N2 C105 C106 106.2(7) . .
N1 C106 C105 111.6(6) . .
C108 C107 C112 119.3(5) . .
C108 C107 N2 122.3(5) . .
C112 C107 N2 118.4(5) . .
C109 C108 C107 119.9(6) . .
C110 C109 C108 124.2(6) . .
C109 C110 C111 117.2(6) . .
C109 C110 C113 124.1(6) . 1_545
C111 C110 C113 118.6(6) . 1_545
C110 C111 C112 119.8(6) . .
C107 C112 C111 119.5(6) . .
C114 C113 C118 116.2(6) . .
C114 C113 C110 123.9(6) . 1_565
C118 C113 C110 119.8(5) . 1_565
C113 C114 C115 122.8(6) . .
C116 C115 C114 117.5(6) . .
C115 C116 C117 121.8(6) . .
C115 C116 C119 118.0(6) . .
C117 C116 C119 119.4(6) . .
C118 C117 C116 118.1(7) . .
C117 C118 C113 122.8(7) . .
N6 C122 N5 114.2(6) . .
C124 C123 N6 108.7(7) . .
N5 C124 C123 108.6(7) . .
C126 C125 C130 118.0(7) . .
C126 C125 N6 120.6(7) . .
C130 C125 N6 121.2(7) . .
C127 C126 C125 121.5(7) . .
C126 C127 C128 122.0(7) . .
C127 C128 C129 115.1(6) . .
C127 C128 C128 124.7(8) . 2_475
C129 C128 C128 120.2(8) . 2_475
C130 C129 C128 124.1(7) . .
C129 C130 C125 118.7(7) . .
O30 C131 O29 124.6(6) . .
O30 C131 C73 118.9(6) . .
O29 C131 C73 116.5(6) . .
N4 N3 C121 108.0 . .
N4 N3 Mn3 129.5(2) . .
C121 N3 Mn3 122.2(2) . .
C119 N4 N3 108.0 . .
C116 C119 C120 125.1(4) . .
C116 C119 N4 126.6(4) . .
C120 C119 N4 108.0 . .
C119 C120 C121 108.0 . .
N3 C121 C120 108.0 . .

loop_
_geom_bond_atom_site_label_1
_geom_bond_atom_site_label_2
_geom_bond_distance
_geom_bond_site_symmetry_2
Mn1 O16 2.123(3) 1_655
Mn1 O14 2.131(4) .
Mn1 O32 2.136(4) 1_655
Mn1 O30 2.153(4) .
Mn1 O9 2.215(4) .
Mn1 O38 2.240(4) 1_655
Mn2 O15 2.070(5) .
Mn2 O17 2.105(4) 1_655
Mn2 N1 2.200(4) .
Mn2 O1W 2.216(4) .
Mn2 O37 2.271(4) 1_655
Mn2 O38 2.292(3) 1_655
Mn2 C103 2.617(5) 1_655
Mn3 O31 1.992(5) 1_655
Mn3 O29 2.062(5) .
Mn3 O8 2.132(8) .
Mn3 N3 2.162(3) .
Mn3 O9 2.314(3) .
Mn3 O2W 2.343(10) .
Mn3 C17 2.575(9) .
Mn4 O28 2.137(4) .
Mn4 O18 2.147(4) 1_564
Mn4 O35 2.152(4) 2_565
Mn4 O11 2.156(4) 2_666
Mn4 O12 2.207(4) 1_564
Mn4 O33 2.219(4) .
Mn5 O19 2.030(4) 1_564
Mn5 O10 2.096(4) 2_666
Mn5 N5 2.168(5) .
Mn5 O34 2.233(4) .
Mn5 O5W 2.239(5) .
Mn5 O33 2.276(4) .
Mn5 C89 2.584(6) .
Mn6 O27 2.044(4) .
Mn6 O36 2.112(5) 2_565
Mn6 O13 2.175(4) 1_564
Mn6 O4W 2.184(5) .
Mn6 O3W 2.274(6) .
Mn6 O12 2.402(4) 1_564
Mn6 C31 2.609(6) 1_564
N1 C104 1.273(6) .
N1 C106 1.345(7) .
N2 C105 1.324(7) .
N2 C104 1.370(6) .
N2 C107 1.419(6) .
N5 C124 1.338(7) .
N5 C122 1.345(8) .
N6 C122 1.299(7) .
N6 C125 1.395(7) .
N6 C123 1.400(8) .
O1 C5 1.424(6) .
O1 C10 1.435(7) .
O2 C11 1.346(5) .
O2 C2 1.378(6) .
O3 C18 1.374(6) .
O3 C3 1.420(7) .
O4 C25 1.365(6) .
O4 C4 1.413(6) .
O5 C32 1.338(7) .
O5 C7 1.424(5) .
O6 C39 1.370(6) .
O6 C8 1.467(6) .
O7 C46 1.346(6) .
O7 C9 1.439(6) .
O8 C17 1.401(9) .
O9 C17 1.070(8) .
O10 C24 1.251(8) .
O10 Mn5 2.096(4) 2_666
O11 C24 1.220(7) .
O11 Mn4 2.156(4) 2_666
O12 C31 1.274(6) .
O12 Mn4 2.207(4) 1_546
O12 Mn6 2.402(4) 1_546
O13 C31 1.253(7) .
O13 Mn6 2.175(4) 1_546
O14 C38 1.276(6) .
O15 C38 1.308(7) .
O16 C45 1.274(6) .
O16 Mn1 2.123(3) 1_455
O17 C45 1.241(5) .
O17 Mn2 2.105(4) 1_455
O18 C52 1.256(8) .
O18 Mn4 2.147(4) 1_546
O19 C52 1.238(8) .
O19 Mn5 2.030(4) 1_546
O20 C57 1.423(7) .
O20 C62 1.455(6) .
O21 C63 1.388(7) .
O21 C54 1.431(7) .
O22 C70 1.365(6) .
O22 C55 1.437(6) .
O23 C76 1.363(7) .
O23 C56 1.441(6) .
O24 C83 1.384(6) .
O24 C59 1.419(6) .
O25 C90 1.351(7) .
O25 C60 1.420(7) .
O26 C97 1.381(6) .
O26 C61 1.464(6) .
O27 C69 1.333(8) .
O28 C69 1.199(8) .
O29 C131 1.239(6) .
O30 C131 1.225(6) .
O31 C82 1.301(7) .
O31 Mn3 1.992(5) 1_455
O32 C82 1.258(6) .
O32 Mn1 2.136(4) 1_455
O33 C89 1.270(6) .
O34 C89 1.233(7) .
O35 C96 1.232(7) .
O35 Mn4 2.152(4) 2_565
O36 C96 1.295(8) .
O36 Mn6 2.112(5) 2_565
O37 C103 1.293(6) .
O37 Mn2 2.271(4) 1_455
O38 C103 1.243(7) .
O38 Mn1 2.240(4) 1_455
O38 Mn2 2.292(3) 1_455
C1 C4 1.494(7) .
C1 C5 1.499(8) .
C1 C3 1.505(7) .
C1 C2 1.575(8) .
C6 C7 1.474(8) .
C6 C10 1.497(7) .
C6 C9 1.524(7) .
C6 C8 1.537(8) .
C11 C12 1.3900 .
C11 C16 1.3900 .
C12 C13 1.3900 .
C13 C14 1.3900 .
C14 C15 1.3900 .
C14 C17 1.558(9) .
C15 C16 1.3900 .
C18 C23 1.398(9) .
C18 C19 1.424(8) .
C19 C20 1.395(8) .
C20 C21 1.336(8) .
C21 C22 1.412(8) .
C21 C24 1.554(8) .
C22 C23 1.357(8) .
C25 C30 1.366(7) .
C25 C26 1.398(7) .
C26 C27 1.357(7) .
C27 C28 1.385(8) .
C28 C29 1.383(8) .
C28 C31 1.507(7) .
C29 C30 1.423(7) .
C31 Mn6 2.609(6) 1_546
C32 C33 1.339(8) .
C32 C37 1.426(7) .
C33 C34 1.364(8) .
C34 C35 1.375(8) .
C35 C36 1.365(8) .
C35 C38 1.466(9) .
C36 C37 1.357(8) .
C39 C44 1.369(7) .
C39 C40 1.377(7) .
C40 C41 1.366(7) .
C41 C42 1.405(7) .
C42 C43 1.369(7) .
C42 C45 1.473(7) .
C43 C44 1.400(7) .
C46 C51 1.353(8) .
C46 C47 1.368(8) .
C47 C48 1.378(7) .
C48 C49 1.357(8) .
C49 C50 1.346(8) .
C49 C52 1.530(8) .
C50 C51 1.410(8) .
C53 C56 1.468(8) .
C53 C55 1.507(8) .
C53 C54 1.514(7) .
C53 C57 1.531(8) .
C58 C62 1.451(8) .
C58 C59 1.513(7) .
C58 C60 1.539(7) .
C58 C61 1.542(7) .
C63 C64 1.355(8) .
C63 C68 1.382(9) .
C64 C65 1.388(8) .
C65 C66 1.343(8) .
C66 C67 1.442(9) .
C66 C69 1.531(8) .
C67 C68 1.354(8) .
C70 C71 1.375(8) .
C70 C75 1.420(8) .
C71 C72 1.406(8) .
C72 C73 1.386(8) .
C73 C74 1.368(7) .
C73 C131 1.485(8) .
C74 C75 1.432(8) .
C76 C77 1.386(9) .
C76 C81 1.394(8) .
C77 C78 1.378(9) .
C78 C79 1.386(8) .
C79 C80 1.387(8) .
C79 C82 1.437(9) .
C80 C81 1.345(8) .
C83 C88 1.381(8) .
C83 C84 1.388(8) .
C84 C85 1.390(7) .
C85 C86 1.380(8) .
C86 C87 1.395(7) .
C86 C89 1.488(7) .
C87 C88 1.347(7) .
C90 C91 1.352(9) .
C90 C95 1.379(10) .
C91 C92 1.433(9) .
C92 C93 1.378(9) .
C93 C94 1.328(9) .
C93 C96 1.489(9) .
C94 C95 1.422(10) .
C97 C102 1.350(8) .
C97 C98 1.387(8) .
C98 C99 1.363(8) .
C99 C100 1.410(8) .
C100 C101 1.388(7) .
C100 C103 1.500(7) .
C101 C102 1.388(7) .
C103 Mn2 2.617(5) 1_455
C105 C106 1.349(8) .
C107 C108 1.359(7) .
C107 C112 1.382(7) .
C108 C109 1.357(6) .
C109 C110 1.332(8) .
C110 C111 1.402(8) .
C110 C113 1.488(7) 1_545
C111 C112 1.405(7) .
C113 C114 1.303(7) .
C113 C118 1.381(8) .
C113 C110 1.488(7) 1_565
C114 C115 1.434(7) .
C115 C116 1.284(8) .
C116 C117 1.374(8) .
C116 C119 1.398(6) .
C117 C118 1.339(7) .
C123 C124 1.344(10) .
C125 C126 1.384(9) .
C125 C130 1.387(8) .
C126 C127 1.369(9) .
C127 C128 1.377(8) .
C128 C129 1.400(9) .
C128 C128 1.446(11) 2_475
C129 C130 1.369(9) .
N3 N4 1.4200 .
N3 C121 1.4200 .
N4 C119 1.4200 .
C119 C120 1.4200 .
C120 C121 1.4200 .

loop_
_platon_squeeze_void_nr
_platon_squeeze_void_average_x
_platon_squeeze_void_average_y
_platon_squeeze_void_average_z
_platon_squeeze_void_volume
_platon_squeeze_void_count_electrons
_platon_squeeze_void_content
1 0.023 0.419 -0.010 6624 2243 ' '
